data_4024873
loop_
_publ_author_name
'Pawe\/l Chochrek'
'Jadwiga Frelek'
'Marcin Kwit'
'Jerzy Wicha'

_publ_section_title
;
New Insight into Chiroptical Properties of 1,2-Diols Cyclic Sulfites.
;
_journal_name_full 'Journal of Organic Chemistry'
_journal_page_first 7300
_journal_page_last 7308
_journal_paper_doi 10.1021/jo9012964
_journal_volume 74
_journal_year 2009
_chemical_absolute_configuration ad
_chemical_formula_sum 'C14 H24 O4 S'
_chemical_formula_weight 288.39
_chemical_name_systematic
; 
 ? 
;
_space_group_IT_number 4
_symmetry_cell_setting monoclinic
_symmetry_space_group_name_Hall 'P 2yb'
_symmetry_space_group_name_H-M 'P 1 21 1'
_atom_sites_solution_hydrogens geom
_atom_sites_solution_primary direct
_atom_sites_solution_secondary difmap
_audit_creation_method SHELXL-97
_cell_angle_alpha 90.00
_cell_angle_beta 103.131(2)
_cell_angle_gamma 90.00
_cell_formula_units_Z 8
_cell_length_a 12.4420(3)
_cell_length_b 11.8819(3)
_cell_length_c 21.2719(7)
_cell_measurement_temperature 100(2)
_cell_volume 3062.50(15)
_computing_cell_refinement
;
CrysAlis RED, Oxford Diffraction Ltd.,
Version 1.171.28cycle4 beta (release 11-11-2005 CrysAlis171 .NET)
(compiled Nov 11 2005,15:50:43)
;
_computing_data_collection
;
CrysAlis CCD, Oxford Diffraction Ltd.,
Version 1.171.28cycle4 beta (release 11-11-2005 CrysAlis171 .NET)
(compiled Nov 11 2005,15:50:43)
;
_computing_data_reduction
;
CrysAlis RED, Oxford Diffraction Ltd.,
Version 1.171.28cycle4 beta (release 11-11-2005 CrysAlis171 .NET)
(compiled Nov 11 2005,15:50:43)
;
_computing_molecular_graphics Diamond
_computing_publication_material SHELXTL-97
_computing_structure_refinement 'SHELXL-97 (Sheldrick, 1997)'
_computing_structure_solution 'SHELXS-97 (Sheldrick, 1990)'
_diffrn_ambient_temperature 100(2)
_diffrn_detector_area_resol_mean 8.6479
_diffrn_measured_fraction_theta_full 0.992
_diffrn_measured_fraction_theta_max 0.960
_diffrn_measurement_device_type KM4CCD
_diffrn_measurement_method 'omega scan'
_diffrn_radiation_monochromator graphite
_diffrn_radiation_source 'fine-focus sealed tube'
_diffrn_radiation_type MoK\a
_diffrn_radiation_wavelength 0.71073
_diffrn_reflns_av_R_equivalents 0.0330
_diffrn_reflns_av_sigmaI/netI 0.0668
_diffrn_reflns_limit_h_max 16
_diffrn_reflns_limit_h_min -16
_diffrn_reflns_limit_k_max 16
_diffrn_reflns_limit_k_min -15
_diffrn_reflns_limit_l_max 28
_diffrn_reflns_limit_l_min -28
_diffrn_reflns_number 58171
_diffrn_reflns_theta_full 28.00
_diffrn_reflns_theta_max 28.70
_diffrn_reflns_theta_min 2.74
_diffrn_standards_decay_% 2
_diffrn_standards_number '1 frame'
_exptl_absorpt_coefficient_mu 0.219
_exptl_absorpt_correction_T_max 0.99
_exptl_absorpt_correction_T_min 0.94
_exptl_absorpt_correction_type multi-scan
_exptl_absorpt_process_details
;
CrysAlis RED, Oxford Diffraction Ltd.,
Version 1.171.28cycle4 beta (release 11-11-2005 CrysAlis171 .NET)
(compiled Nov 11 2005,15:50:43)
Empirical absorption correction using spherical harmonics,
 implemented in SCALE3 ABSPACK scaling algorithm.
;
_exptl_crystal_colour colourless
_exptl_crystal_density_diffrn 1.251
_exptl_crystal_density_method 'not measured'
_exptl_crystal_description planar
_exptl_crystal_F_000 1248
_exptl_crystal_size_max 0.42
_exptl_crystal_size_mid 0.30
_exptl_crystal_size_min 0.03
_refine_diff_density_max 0.360
_refine_diff_density_min -0.341
_refine_diff_density_rms 0.041
_refine_ls_abs_structure_details 'Flack H D (1983), Acta Cryst. A39, 876-881'
_refine_ls_abs_structure_Flack -0.01(3)
_refine_ls_extinction_method none
_refine_ls_goodness_of_fit_ref 0.876
_refine_ls_hydrogen_treatment constr
_refine_ls_matrix_type full
_refine_ls_number_parameters 701
_refine_ls_number_reflns 14851
_refine_ls_number_restraints 1
_refine_ls_restrained_S_all 0.876
_refine_ls_R_factor_all 0.0582
_refine_ls_R_factor_gt 0.0343
_refine_ls_shift/su_max 0.001
_refine_ls_shift/su_mean 0.000
_refine_ls_structure_factor_coef Fsqd
_refine_ls_weighting_details 'calc w=1/[\s^2^(Fo^2^)+(0.0327P)^2^+0.0000P] where P=(Fo^2^+2Fc^2^)/3'
_refine_ls_weighting_scheme calc
_refine_ls_wR_factor_gt 0.0620
_refine_ls_wR_factor_ref 0.0651
_reflns_number_gt 10415
_reflns_number_total 14851
_reflns_threshold_expression >2sigma(I)
_cod_data_source_file jo9012964_si_002.cif
_cod_data_source_block pch-734a
_cod_depositor_comments
;
The following automatic conversions were performed:
'_symmetry_cell_setting' value 'Monoclinic' changed to 'monoclinic'
according to '/home/saulius/struct/CIF-dictionaries/cif_core.dic'
dictionary named 'cif_core.dic' version 2.4.1 from 2010-06-29.

Automatic conversion script
Id: cif_fix_enum 1527 2010-12-29 10:47:43Z saulius 
;
_cod_original_sg_symbol_H-M P21
_cod_database_code 4024873

loop_
_symmetry_equiv_pos_as_xyz
'x, y, z'
'-x, y+1/2, -z'

loop_
_atom_site_label
_atom_site_type_symbol
_atom_site_fract_x
_atom_site_fract_y
_atom_site_fract_z
_atom_site_U_iso_or_equiv
_atom_site_adp_type
_atom_site_occupancy
_atom_site_symmetry_multiplicity
_atom_site_calc_flag
_atom_site_refinement_flags
_atom_site_disorder_assembly
_atom_site_disorder_group
S1A S 0.68059(4) 0.60313(4) 0.22648(2) 0.03240(13) Uani 1 1 d . . .
O1A O 0.37629(9) 0.50433(11) -0.06961(5) 0.0302(3) Uani 1 1 d . . .
O2A O 0.60463(9) 0.50876(11) 0.18170(6) 0.0324(3) Uani 1 1 d . . .
O3A O 0.57830(10) 0.68846(11) 0.22550(6) 0.0325(3) Uani 1 1 d . . .
O4A O 0.75097(10) 0.64914(12) 0.18757(7) 0.0428(4) Uani 1 1 d . . .
C1A C 0.35316(14) 0.49029(15) -0.00755(8) 0.0261(4) Uani 1 1 d . . .
H1A H 0.2775 0.5193 -0.0080 0.031 Uiso 1 1 calc R . .
C2A C 0.36303(16) 0.36615(15) 0.01548(8) 0.0326(5) Uani 1 1 d . . .
H2A1 H 0.4064 0.3218 -0.0094 0.039 Uiso 1 1 calc R . .
H2A2 H 0.2890 0.3317 0.0098 0.039 Uiso 1 1 calc R . .
C3A C 0.42243(16) 0.36930(16) 0.08798(9) 0.0347(5) Uani 1 1 d . . .
H3A1 H 0.3814 0.3253 0.1144 0.042 Uiso 1 1 calc R . .
H3A2 H 0.4985 0.3394 0.0948 0.042 Uiso 1 1 calc R . .
C3AA C 0.42303(15) 0.49260(15) 0.10418(8) 0.0286(4) Uani 1 1 d . . .
H3AA H 0.3444 0.5089 0.1048 0.034 Uiso 1 1 calc R . .
C4A C 0.48667(13) 0.53645(15) 0.16814(8) 0.0268(4) Uani 1 1 d . . .
H4A H 0.4542 0.5043 0.2032 0.032 Uiso 1 1 calc R . .
C5A C 0.48416(14) 0.66442(15) 0.17210(9) 0.0282(4) Uani 1 1 d . . .
H5A H 0.4148 0.6879 0.1848 0.034 Uiso 1 1 calc R . .
C6A C 0.49280(15) 0.72756(15) 0.11120(8) 0.0311(4) Uani 1 1 d . . .
H6A1 H 0.5698 0.7237 0.1061 0.037 Uiso 1 1 calc R . .
H6A2 H 0.4744 0.8077 0.1158 0.037 Uiso 1 1 calc R . .
C7A C 0.41595(14) 0.67941(15) 0.05098(8) 0.0270(4) Uani 1 1 d . . .
H7A1 H 0.4266 0.7204 0.0124 0.032 Uiso 1 1 calc R . .
H7A2 H 0.3383 0.6895 0.0540 0.032 Uiso 1 1 calc R . .
C7AA C 0.43971(14) 0.55417(15) 0.04422(8) 0.0260(4) Uani 1 1 d . . .
C8A C 0.55552(14) 0.53657(18) 0.03114(9) 0.0354(5) Uani 1 1 d . . .
H8A1 H 0.5601 0.5753 -0.0088 0.053 Uiso 1 1 calc R . .
H8A2 H 0.5687 0.4559 0.0268 0.053 Uiso 1 1 calc R . .
H8A3 H 0.6113 0.5673 0.0672 0.053 Uiso 1 1 calc R . .
C9A C 0.28497(15) 0.52725(16) -0.12372(8) 0.0324(5) Uani 1 1 d . . .
C10A C 0.23362(18) 0.64150(18) -0.11511(10) 0.0489(6) Uani 1 1 d . . .
H10A H 0.2014 0.6391 -0.0772 0.073 Uiso 1 1 calc R . .
H10B H 0.1758 0.6588 -0.1535 0.073 Uiso 1 1 calc R . .
H10C H 0.2907 0.6998 -0.1091 0.073 Uiso 1 1 calc R . .
C11A C 0.33902(19) 0.5301(2) -0.18059(9) 0.0564(7) Uani 1 1 d . . .
H11A H 0.3987 0.5858 -0.1726 0.085 Uiso 1 1 calc R . .
H11B H 0.2841 0.5506 -0.2197 0.085 Uiso 1 1 calc R . .
H11C H 0.3693 0.4556 -0.1863 0.085 Uiso 1 1 calc R . .
C12A C 0.19986(16) 0.43383(17) -0.13187(10) 0.0434(6) Uani 1 1 d . . .
H12A H 0.2356 0.3615 -0.1357 0.065 Uiso 1 1 calc R . .
H12B H 0.1422 0.4475 -0.1709 0.065 Uiso 1 1 calc R . .
H12C H 0.1668 0.4322 -0.0942 0.065 Uiso 1 1 calc R . .
S1B S 0.99047(4) 0.31235(4) 0.26226(2) 0.02962(12) Uani 1 1 d . . .
O1B O 0.93909(9) 0.40231(10) 0.56832(5) 0.0255(3) Uani 1 1 d . . .
O2B O 0.93482(9) 0.39239(10) 0.30887(6) 0.0287(3) Uani 1 1 d . . .
O3B O 0.92694(9) 0.19927(10) 0.27678(5) 0.0256(3) Uani 1 1 d . . .
O4B O 1.10538(10) 0.30559(12) 0.29409(6) 0.0422(4) Uani 1 1 d . . .
C1B C 0.86364(14) 0.39070(15) 0.50769(8) 0.0248(4) Uani 1 1 d . . .
H1B H 0.8028 0.3388 0.5125 0.030 Uiso 1 1 calc R . .
C2B C 0.81354(15) 0.50399(16) 0.48007(9) 0.0317(5) Uani 1 1 d . . .
H2B1 H 0.8638 0.5669 0.4973 0.038 Uiso 1 1 calc R . .
H2B2 H 0.7417 0.5170 0.4915 0.038 Uiso 1 1 calc R . .
C3B C 0.79815(16) 0.49496(16) 0.40620(9) 0.0360(5) Uani 1 1 d . . .
H3B1 H 0.7205 0.5095 0.3839 0.043 Uiso 1 1 calc R . .
H3B2 H 0.8465 0.5490 0.3903 0.043 Uiso 1 1 calc R . .
C3AB C 0.83081(15) 0.37436(15) 0.39569(8) 0.0293(4) Uani 1 1 d . . .
H3AB H 0.7654 0.3298 0.4013 0.035 Uiso 1 1 calc R . .
C4B C 0.84827(14) 0.33415(14) 0.33166(8) 0.0228(4) Uani 1 1 d . . .
H4B H 0.7774 0.3423 0.2986 0.027 Uiso 1 1 calc R . .
C5B C 0.88311(14) 0.21215(14) 0.33458(8) 0.0229(4) Uani 1 1 d . . .
H5B H 0.8162 0.1636 0.3303 0.027 Uiso 1 1 calc R . .
C6B C 0.96838(15) 0.17718(15) 0.39495(8) 0.0272(4) Uani 1 1 d . . .
H6B1 H 1.0412 0.2088 0.3930 0.033 Uiso 1 1 calc R . .
H6B2 H 0.9750 0.0941 0.3960 0.033 Uiso 1 1 calc R . .
C7B C 0.93696(15) 0.21790(14) 0.45702(8) 0.0270(4) Uani 1 1 d . . .
H7B1 H 0.8685 0.1797 0.4617 0.032 Uiso 1 1 calc R . .
H7B2 H 0.9964 0.1979 0.4948 0.032 Uiso 1 1 calc R . .
C7AB C 0.91934(14) 0.34420(15) 0.45540(8) 0.0254(4) Uani 1 1 d . . .
C8B C 1.02948(14) 0.40769(16) 0.45845(9) 0.0339(5) Uani 1 1 d . . .
H8B1 H 1.0592 0.3865 0.4212 0.051 Uiso 1 1 calc R . .
H8B2 H 1.0826 0.3876 0.4984 0.051 Uiso 1 1 calc R . .
H8B3 H 1.0161 0.4890 0.4577 0.051 Uiso 1 1 calc R . .
C9B C 0.91201(16) 0.35095(17) 0.62431(9) 0.0349(5) Uani 1 1 d . . .
C10B C 0.9101(2) 0.22366(19) 0.61765(10) 0.0732(9) Uani 1 1 d . . .
H10D H 0.8485 0.2014 0.5823 0.110 Uiso 1 1 calc R . .
H10E H 0.9008 0.1895 0.6580 0.110 Uiso 1 1 calc R . .
H10F H 0.9797 0.1979 0.6084 0.110 Uiso 1 1 calc R . .
C11B C 1.00591(16) 0.38373(17) 0.68026(9) 0.0393(5) Uani 1 1 d . . .
H11D H 1.0763 0.3605 0.6710 0.059 Uiso 1 1 calc R . .
H11E H 0.9963 0.3464 0.7197 0.059 Uiso 1 1 calc R . .
H11F H 1.0058 0.4655 0.6863 0.059 Uiso 1 1 calc R . .
C12B C 0.80540(18) 0.3989(3) 0.63531(11) 0.0811(10) Uani 1 1 d . . .
H12D H 0.8098 0.4813 0.6363 0.122 Uiso 1 1 calc R . .
H12E H 0.7932 0.3714 0.6766 0.122 Uiso 1 1 calc R . .
H12F H 0.7440 0.3752 0.6002 0.122 Uiso 1 1 calc R . .
S1C S 0.51032(4) 0.27461(4) 0.27149(2) 0.02734(11) Uani 1 1 d . . .
O1C O 0.43127(9) 0.40404(10) 0.56403(5) 0.0259(3) Uani 1 1 d . . .
O2C O 0.47035(9) 0.37348(10) 0.31436(6) 0.0288(3) Uani 1 1 d . . .
O3C O 0.40872(9) 0.19071(10) 0.27546(5) 0.0277(3) Uani 1 1 d . . .
O4C O 0.61150(9) 0.23140(11) 0.31115(6) 0.0346(3) Uani 1 1 d . . .
C1C C 0.36224(14) 0.41312(15) 0.50130(8) 0.0251(4) Uani 1 1 d . . .
H1C H 0.2867 0.3853 0.5020 0.030 Uiso 1 1 calc R . .
C2C C 0.35428(16) 0.53433(15) 0.47479(8) 0.0321(5) Uani 1 1 d . . .
H2C1 H 0.4169 0.5802 0.4985 0.039 Uiso 1 1 calc R . .
H2C2 H 0.2845 0.5700 0.4793 0.039 Uiso 1 1 calc R . .
C3C C 0.35784(16) 0.52461(15) 0.40298(8) 0.0314(4) Uani 1 1 d . . .
H3C1 H 0.2960 0.5664 0.3752 0.038 Uiso 1 1 calc R . .
H3C2 H 0.4284 0.5537 0.3955 0.038 Uiso 1 1 calc R . .
C3AC C 0.34709(15) 0.39993(15) 0.39015(8) 0.0287(4) Uani 1 1 d . . .
H3AC H 0.2679 0.3842 0.3894 0.034 Uiso 1 1 calc R . .
C4C C 0.36259(14) 0.34927(15) 0.32808(8) 0.0258(4) Uani 1 1 d . . .
H4C H 0.3037 0.3788 0.2918 0.031 Uiso 1 1 calc R . .
C5C C 0.35607(14) 0.22253(15) 0.32803(8) 0.0253(4) Uani 1 1 d . . .
H5C H 0.2767 0.1995 0.3161 0.030 Uiso 1 1 calc R . .
C6C C 0.41183(14) 0.16380(15) 0.39078(8) 0.0260(4) Uani 1 1 d . . .
H6C1 H 0.4929 0.1673 0.3963 0.031 Uiso 1 1 calc R . .
H6C2 H 0.3898 0.0836 0.3885 0.031 Uiso 1 1 calc R . .
C7C C 0.37952(14) 0.21963(14) 0.44935(8) 0.0256(4) Uani 1 1 d . . .
H7C1 H 0.2992 0.2110 0.4457 0.031 Uiso 1 1 calc R . .
H7C2 H 0.4188 0.1820 0.4896 0.031 Uiso 1 1 calc R . .
C7AC C 0.40908(14) 0.34321(14) 0.45220(8) 0.0247(4) Uani 1 1 d . . .
C8C C 0.53559(13) 0.36098(16) 0.46531(9) 0.0325(5) Uani 1 1 d . . .
H8C1 H 0.5707 0.3279 0.5071 0.049 Uiso 1 1 calc R . .
H8C2 H 0.5518 0.4417 0.4659 0.049 Uiso 1 1 calc R . .
H8C3 H 0.5643 0.3246 0.4312 0.049 Uiso 1 1 calc R . .
C9C C 0.38056(15) 0.38407(15) 0.61786(9) 0.0289(4) Uani 1 1 d . . .
C10C C 0.32920(16) 0.26700(16) 0.61290(9) 0.0380(5) Uani 1 1 d . . .
H10G H 0.2714 0.2616 0.5732 0.057 Uiso 1 1 calc R . .
H10H H 0.2970 0.2537 0.6502 0.057 Uiso 1 1 calc R . .
H10I H 0.3862 0.2104 0.6121 0.057 Uiso 1 1 calc R . .
C11C C 0.47675(16) 0.39159(17) 0.67636(9) 0.0389(5) Uani 1 1 d . . .
H11G H 0.5336 0.3370 0.6719 0.058 Uiso 1 1 calc R . .
H11H H 0.4507 0.3750 0.7155 0.058 Uiso 1 1 calc R . .
H11I H 0.5079 0.4677 0.6793 0.058 Uiso 1 1 calc R . .
C12C C 0.29530(16) 0.47424(16) 0.62124(9) 0.0375(5) Uani 1 1 d . . .
H12G H 0.3298 0.5487 0.6229 0.056 Uiso 1 1 calc R . .
H12H H 0.2667 0.4629 0.6601 0.056 Uiso 1 1 calc R . .
H12I H 0.2345 0.4693 0.5829 0.056 Uiso 1 1 calc R . .
S1D S 0.83423(4) 0.06966(4) 0.76930(2) 0.02876(12) Uani 1 1 d . . .
O1D O 1.11603(9) 0.00776(10) 1.07741(5) 0.0242(3) Uani 1 1 d . . .
O2D O 0.92920(9) 0.00164(9) 0.81993(5) 0.0252(3) Uani 1 1 d . . .
O3D O 0.89621(10) 0.19132(10) 0.78320(5) 0.0298(3) Uani 1 1 d . . .
O4D O 0.73946(10) 0.06738(13) 0.79711(7) 0.0470(4) Uani 1 1 d . . .
C1D C 1.14705(13) 0.02129(14) 1.01756(8) 0.0231(4) Uani 1 1 d . . .
H1D H 1.2078 0.0780 1.0228 0.028 Uiso 1 1 calc R . .
C2D C 1.18501(14) -0.08940(15) 0.99165(8) 0.0254(4) Uani 1 1 d . . .
H2D1 H 1.1509 -0.1549 1.0083 0.030 Uiso 1 1 calc R . .
H2D2 H 1.2663 -0.0969 1.0048 0.030 Uiso 1 1 calc R . .
C3D C 1.14645(15) -0.08210(15) 0.91682(8) 0.0311(5) Uani 1 1 d . . .
H3D1 H 1.2094 -0.0917 0.8960 0.037 Uiso 1 1 calc R . .
H3D2 H 1.0901 -0.1401 0.9000 0.037 Uiso 1 1 calc R . .
C3AD C 1.09795(14) 0.03549(15) 0.90527(8) 0.0253(4) Uani 1 1 d . . .
H3AD H 1.1640 0.0858 0.9115 0.030 Uiso 1 1 calc R . .
C4D C 1.02895(13) 0.06914(14) 0.84055(8) 0.0238(4) Uani 1 1 d . . .
H4D H 1.0744 0.0633 0.8075 0.029 Uiso 1 1 calc R . .
C5D C 0.98569(15) 0.18829(15) 0.84110(8) 0.0275(4) Uani 1 1 d . . .
H5D H 1.0446 0.2424 0.8359 0.033 Uiso 1 1 calc R . .
C6D C 0.94385(16) 0.22025(15) 0.90056(8) 0.0311(4) Uani 1 1 d . . .
H6D1 H 0.8717 0.1835 0.8982 0.037 Uiso 1 1 calc R . .
H6D2 H 0.9323 0.3027 0.9007 0.037 Uiso 1 1 calc R . .
C7D C 1.02378(15) 0.18593(14) 0.96372(8) 0.0279(4) Uani 1 1 d . . .
H7D1 H 1.0932 0.2292 0.9688 0.033 Uiso 1 1 calc R . .
H7D2 H 0.9907 0.2040 1.0007 0.033 Uiso 1 1 calc R . .
C7AD C 1.04885(13) 0.06058(14) 0.96369(8) 0.0214(4) Uani 1 1 d . . .
C8D C 0.94641(13) -0.01133(15) 0.96584(9) 0.0269(4) Uani 1 1 d . . .
H8D1 H 0.9242 0.0025 1.0065 0.040 Uiso 1 1 calc R . .
H8D2 H 0.9642 -0.0912 0.9628 0.040 Uiso 1 1 calc R . .
H8D3 H 0.8857 0.0091 0.9295 0.040 Uiso 1 1 calc R . .
C9D C 1.18760(14) 0.05502(15) 1.13475(8) 0.0263(4) Uani 1 1 d . . .
C10D C 1.18443(16) 0.18296(15) 1.13158(9) 0.0361(5) Uani 1 1 d . . .
H10J H 1.2141 0.2085 1.0951 0.054 Uiso 1 1 calc R . .
H10K H 1.2291 0.2140 1.1718 0.054 Uiso 1 1 calc R . .
H10L H 1.1080 0.2088 1.1258 0.054 Uiso 1 1 calc R . .
C11D C 1.13613(17) 0.01588(17) 1.18924(9) 0.0411(5) Uani 1 1 d . . .
H11J H 1.0586 0.0391 1.1803 0.062 Uiso 1 1 calc R . .
H11K H 1.1759 0.0496 1.2299 0.062 Uiso 1 1 calc R . .
H11L H 1.1407 -0.0663 1.1926 0.062 Uiso 1 1 calc R . .
C12D C 1.30386(16) 0.00947(18) 1.14368(9) 0.0455(6) Uani 1 1 d . . .
H12J H 1.3017 -0.0730 1.1426 0.068 Uiso 1 1 calc R . .
H12K H 1.3485 0.0346 1.1854 0.068 Uiso 1 1 calc R . .
H12L H 1.3366 0.0373 1.1089 0.068 Uiso 1 1 calc R . .

loop_
_atom_site_aniso_label
_atom_site_aniso_U_11
_atom_site_aniso_U_22
_atom_site_aniso_U_33
_atom_site_aniso_U_23
_atom_site_aniso_U_13
_atom_site_aniso_U_12
S1A 0.0272(3) 0.0413(3) 0.0259(3) -0.0068(2) 0.0002(2) 0.0028(2)
O1A 0.0253(7) 0.0438(8) 0.0210(7) 0.0039(6) 0.0045(5) 0.0050(6)
O2A 0.0273(7) 0.0357(8) 0.0321(7) -0.0072(6) 0.0023(6) 0.0051(6)
O3A 0.0291(7) 0.0395(8) 0.0271(7) -0.0125(6) 0.0025(6) 0.0019(6)
O4A 0.0276(7) 0.0526(9) 0.0485(9) -0.0035(7) 0.0091(7) -0.0009(6)
C1A 0.0288(10) 0.0273(11) 0.0219(10) 0.0002(8) 0.0054(8) 0.0026(8)
C2A 0.0446(12) 0.0280(11) 0.0240(10) -0.0033(9) 0.0051(9) -0.0016(9)
C3A 0.0429(12) 0.0300(12) 0.0292(11) 0.0028(9) 0.0039(9) -0.0035(9)
C3AA 0.0317(10) 0.0297(11) 0.0222(10) 0.0004(8) 0.0015(8) -0.0022(8)
C4A 0.0226(9) 0.0354(12) 0.0218(10) -0.0002(8) 0.0035(8) 0.0010(8)
C5A 0.0213(9) 0.0336(12) 0.0287(11) -0.0053(9) 0.0034(8) 0.0025(8)
C6A 0.0336(11) 0.0246(11) 0.0334(11) -0.0008(9) 0.0039(9) 0.0013(8)
C7A 0.0256(10) 0.0241(10) 0.0303(11) 0.0025(8) 0.0043(8) 0.0038(8)
C7AA 0.0281(10) 0.0276(11) 0.0212(9) 0.0004(8) 0.0035(8) 0.0025(8)
C8A 0.0231(10) 0.0493(14) 0.0346(11) -0.0036(10) 0.0084(8) 0.0013(9)
C9A 0.0354(11) 0.0395(13) 0.0196(10) 0.0007(9) 0.0004(8) 0.0095(9)
C10A 0.0633(15) 0.0426(14) 0.0322(12) 0.0029(10) -0.0076(11) 0.0179(11)
C11A 0.0707(16) 0.0741(18) 0.0243(12) 0.0093(12) 0.0103(11) 0.0162(13)
C12A 0.0409(12) 0.0485(14) 0.0345(12) -0.0115(10) -0.0048(10) 0.0089(10)
S1B 0.0235(2) 0.0420(3) 0.0232(2) 0.0049(2) 0.00487(19) -0.0071(2)
O1B 0.0278(7) 0.0266(7) 0.0221(7) 0.0004(6) 0.0055(5) -0.0076(5)
O2B 0.0275(7) 0.0223(7) 0.0350(7) 0.0044(6) 0.0045(6) -0.0044(5)
O3B 0.0312(7) 0.0282(7) 0.0183(6) -0.0015(5) 0.0077(5) -0.0031(5)
O4B 0.0209(7) 0.0659(10) 0.0386(8) 0.0013(7) 0.0045(6) -0.0032(7)
C1B 0.0268(10) 0.0262(11) 0.0229(10) -0.0052(8) 0.0084(8) -0.0067(8)
C2B 0.0258(10) 0.0295(11) 0.0368(12) -0.0125(9) 0.0007(9) 0.0054(9)
C3B 0.0385(11) 0.0319(12) 0.0321(11) -0.0029(9) -0.0035(9) 0.0128(9)
C3AB 0.0318(10) 0.0277(11) 0.0285(11) -0.0015(9) 0.0069(9) 0.0061(8)
C4B 0.0228(9) 0.0250(10) 0.0196(9) 0.0038(8) 0.0027(7) -0.0013(8)
C5B 0.0293(10) 0.0240(10) 0.0172(9) -0.0014(8) 0.0092(8) -0.0040(8)
C6B 0.0395(11) 0.0182(10) 0.0239(10) -0.0005(8) 0.0072(8) 0.0056(8)
C7B 0.0407(11) 0.0196(10) 0.0206(10) 0.0012(8) 0.0064(8) 0.0031(8)
C7AB 0.0294(10) 0.0230(11) 0.0237(10) -0.0004(8) 0.0061(8) 0.0025(8)
C8B 0.0235(10) 0.0388(12) 0.0384(12) -0.0068(10) 0.0049(9) -0.0059(9)
C9B 0.0432(12) 0.0398(13) 0.0238(10) -0.0078(9) 0.0118(9) -0.0183(10)
C10B 0.149(3) 0.0467(15) 0.0247(12) -0.0062(11) 0.0218(15) -0.0513(16)
C11B 0.0478(12) 0.0418(13) 0.0255(11) 0.0049(9) 0.0024(9) -0.0130(10)
C12B 0.0410(14) 0.173(3) 0.0325(14) -0.0316(17) 0.0143(11) -0.0063(17)
S1C 0.0283(3) 0.0319(3) 0.0221(2) -0.0010(2) 0.0065(2) 0.0010(2)
O1C 0.0250(7) 0.0322(7) 0.0203(7) 0.0021(6) 0.0045(5) -0.0021(5)
O2C 0.0290(7) 0.0274(7) 0.0300(7) -0.0050(6) 0.0070(6) -0.0008(5)
O3C 0.0254(7) 0.0331(8) 0.0236(7) -0.0066(6) 0.0033(5) 0.0004(6)
O4C 0.0232(7) 0.0395(8) 0.0407(8) 0.0012(6) 0.0064(6) 0.0018(6)
C1C 0.0245(9) 0.0262(10) 0.0230(10) -0.0020(8) 0.0022(8) -0.0022(8)
C2C 0.0391(11) 0.0251(11) 0.0283(11) -0.0029(9) -0.0001(9) 0.0017(9)
C3C 0.0395(11) 0.0247(11) 0.0269(11) 0.0010(8) 0.0010(9) 0.0048(9)
C3AC 0.0343(11) 0.0220(10) 0.0295(11) 0.0000(9) 0.0071(9) 0.0041(8)
C4C 0.0205(9) 0.0335(12) 0.0218(10) 0.0021(8) 0.0014(8) 0.0045(8)
C5C 0.0194(9) 0.0330(11) 0.0242(10) -0.0054(9) 0.0061(8) -0.0012(8)
C6C 0.0296(10) 0.0197(10) 0.0299(10) -0.0015(8) 0.0089(8) -0.0001(8)
C7C 0.0247(10) 0.0233(10) 0.0298(11) 0.0015(8) 0.0083(8) -0.0014(8)
C7AC 0.0259(10) 0.0246(11) 0.0235(10) -0.0002(8) 0.0053(8) 0.0013(8)
C8C 0.0225(10) 0.0400(12) 0.0341(11) -0.0032(9) 0.0044(8) -0.0016(8)
C9C 0.0330(10) 0.0272(11) 0.0252(10) 0.0010(8) 0.0042(8) -0.0108(9)
C10C 0.0520(13) 0.0328(12) 0.0279(11) 0.0012(10) 0.0065(9) -0.0144(10)
C11C 0.0465(12) 0.0432(13) 0.0250(11) 0.0033(10) 0.0042(9) -0.0143(10)
C12C 0.0428(12) 0.0377(12) 0.0355(12) -0.0089(9) 0.0163(10) -0.0079(10)
S1D 0.0250(2) 0.0363(3) 0.0224(2) 0.0007(2) -0.00004(19) -0.0041(2)
O1D 0.0270(7) 0.0268(7) 0.0179(6) -0.0009(5) 0.0029(5) -0.0071(5)
O2D 0.0266(7) 0.0222(7) 0.0238(7) -0.0014(5) -0.0001(5) -0.0027(5)
O3D 0.0379(7) 0.0269(7) 0.0215(7) 0.0041(6) 0.0000(6) -0.0025(6)
O4D 0.0227(7) 0.0694(10) 0.0485(9) 0.0082(8) 0.0076(6) 0.0013(7)
C1D 0.0250(9) 0.0231(10) 0.0204(10) 0.0004(8) 0.0035(8) -0.0031(8)
C2D 0.0199(9) 0.0281(11) 0.0270(10) 0.0033(8) 0.0028(8) 0.0014(8)
C3D 0.0314(10) 0.0311(11) 0.0291(11) -0.0064(9) 0.0033(9) 0.0075(9)
C3AD 0.0223(9) 0.0302(11) 0.0220(10) -0.0013(8) 0.0022(8) -0.0003(8)
C4D 0.0244(9) 0.0257(10) 0.0206(9) -0.0045(8) 0.0040(7) -0.0079(8)
C5D 0.0356(11) 0.0238(11) 0.0188(10) 0.0023(8) -0.0026(8) -0.0068(8)
C6D 0.0472(12) 0.0169(10) 0.0272(11) 0.0014(8) 0.0041(9) 0.0095(8)
C7D 0.0443(11) 0.0168(10) 0.0221(10) -0.0004(8) 0.0065(8) 0.0021(8)
C7AD 0.0244(9) 0.0193(9) 0.0199(9) -0.0009(8) 0.0034(7) -0.0003(8)
C8D 0.0216(9) 0.0296(11) 0.0300(11) 0.0036(9) 0.0071(8) -0.0038(8)
C9D 0.0330(10) 0.0243(11) 0.0198(9) -0.0011(8) 0.0020(8) -0.0049(8)
C10D 0.0497(13) 0.0299(12) 0.0258(11) -0.0033(9) 0.0027(9) -0.0102(10)
C11D 0.0603(14) 0.0371(13) 0.0233(11) -0.0011(9) 0.0042(10) -0.0148(11)
C12D 0.0416(12) 0.0562(15) 0.0303(12) -0.0043(11) -0.0095(10) 0.0075(11)

loop_
_atom_type_symbol
_atom_type_description
_atom_type_scat_dispersion_real
_atom_type_scat_dispersion_imag
_atom_type_scat_source
C C 0.0033 0.0016 'International Tables Vol C Tables 4.2.6.8 and 6.1.1.4'
H H 0.0000 0.0000 'International Tables Vol C Tables 4.2.6.8 and 6.1.1.4'
O O 0.0106 0.0060 'International Tables Vol C Tables 4.2.6.8 and 6.1.1.4'
S S 0.1246 0.1234 'International Tables Vol C Tables 4.2.6.8 and 6.1.1.4'

loop_
_geom_angle_atom_site_label_1
_geom_angle_atom_site_label_2
_geom_angle_atom_site_label_3
_geom_angle
_geom_angle_site_symmetry_1
_geom_angle_site_symmetry_3
_geom_angle_publ_flag
O4A S1A O3A 109.41(8) . . ?
O4A S1A O2A 105.82(7) . . ?
O3A S1A O2A 94.21(6) . . ?
C1A O1A C9A 118.16(13) . . ?
C4A O2A S1A 112.49(10) . . ?
C5A O3A S1A 112.03(10) . . ?
O1A C1A C2A 112.73(14) . . ?
O1A C1A C7AA 110.28(14) . . ?
C2A C1A C7AA 104.40(14) . . ?
O1A C1A H1A 109.8 . . ?
C2A C1A H1A 109.8 . . ?
C7AA C1A H1A 109.8 . . ?
C1A C2A C3A 106.07(14) . . ?
C1A C2A H2A1 110.5 . . ?
C3A C2A H2A1 110.5 . . ?
C1A C2A H2A2 110.5 . . ?
C3A C2A H2A2 110.5 . . ?
H2A1 C2A H2A2 108.7 . . ?
C3AA C3A C2A 103.16(15) . . ?
C3AA C3A H3A1 111.1 . . ?
C2A C3A H3A1 111.1 . . ?
C3AA C3A H3A2 111.1 . . ?
C2A C3A H3A2 111.1 . . ?
H3A1 C3A H3A2 109.1 . . ?
C4A C3AA C3A 121.26(15) . . ?
C4A C3AA C7AA 116.55(15) . . ?
C3A C3AA C7AA 105.66(15) . . ?
C4A C3AA H3AA 103.7 . . ?
C3A C3AA H3AA 103.7 . . ?
C7AA C3AA H3AA 103.7 . . ?
O2A C4A C3AA 113.45(14) . . ?
O2A C4A C5A 104.19(14) . . ?
C3AA C4A C5A 112.50(15) . . ?
O2A C4A H4A 108.8 . . ?
C3AA C4A H4A 108.8 . . ?
C5A C4A H4A 108.8 . . ?
O3A C5A C6A 111.47(14) . . ?
O3A C5A C4A 102.41(14) . . ?
C6A C5A C4A 116.01(15) . . ?
O3A C5A H5A 108.9 . . ?
C6A C5A H5A 108.9 . . ?
C4A C5A H5A 108.9 . . ?
C5A C6A C7A 112.21(15) . . ?
C5A C6A H6A1 109.2 . . ?
C7A C6A H6A1 109.2 . . ?
C5A C6A H6A2 109.2 . . ?
C7A C6A H6A2 109.2 . . ?
H6A1 C6A H6A2 107.9 . . ?
C6A C7A C7AA 110.25(14) . . ?
C6A C7A H7A1 109.6 . . ?
C7AA C7A H7A1 109.6 . . ?
C6A C7A H7A2 109.6 . . ?
C7AA C7A H7A2 109.6 . . ?
H7A1 C7A H7A2 108.1 . . ?
C3AA C7AA C7A 108.78(15) . . ?
C3AA C7AA C8A 113.33(15) . . ?
C7A C7AA C8A 110.92(15) . . ?
C3AA C7AA C1A 98.89(14) . . ?
C7A C7AA C1A 115.12(14) . . ?
C8A C7AA C1A 109.38(14) . . ?
C7AA C8A H8A1 109.5 . . ?
C7AA C8A H8A2 109.5 . . ?
H8A1 C8A H8A2 109.5 . . ?
C7AA C8A H8A3 109.5 . . ?
H8A1 C8A H8A3 109.5 . . ?
H8A2 C8A H8A3 109.5 . . ?
O1A C9A C11A 103.24(15) . . ?
O1A C9A C12A 110.77(15) . . ?
C11A C9A C12A 110.53(17) . . ?
O1A C9A C10A 110.22(15) . . ?
C11A C9A C10A 110.49(18) . . ?
C12A C9A C10A 111.32(16) . . ?
C9A C10A H10A 109.5 . . ?
C9A C10A H10B 109.5 . . ?
H10A C10A H10B 109.5 . . ?
C9A C10A H10C 109.5 . . ?
H10A C10A H10C 109.5 . . ?
H10B C10A H10C 109.5 . . ?
C9A C11A H11A 109.5 . . ?
C9A C11A H11B 109.5 . . ?
H11A C11A H11B 109.5 . . ?
C9A C11A H11C 109.5 . . ?
H11A C11A H11C 109.5 . . ?
H11B C11A H11C 109.5 . . ?
C9A C12A H12A 109.5 . . ?
C9A C12A H12B 109.5 . . ?
H12A C12A H12B 109.5 . . ?
C9A C12A H12C 109.5 . . ?
H12A C12A H12C 109.5 . . ?
H12B C12A H12C 109.5 . . ?
O4B S1B O3B 109.81(7) . . ?
O4B S1B O2B 105.03(7) . . ?
O3B S1B O2B 94.26(6) . . ?
C1B O1B C9B 118.58(13) . . ?
C4B O2B S1B 111.90(10) . . ?
C5B O3B S1B 111.35(10) . . ?
O1B C1B C7AB 112.21(13) . . ?
O1B C1B C2B 112.84(13) . . ?
C7AB C1B C2B 104.30(14) . . ?
O1B C1B H1B 109.1 . . ?
C7AB C1B H1B 109.1 . . ?
C2B C1B H1B 109.1 . . ?
C1B C2B C3B 105.85(14) . . ?
C1B C2B H2B1 110.6 . . ?
C3B C2B H2B1 110.6 . . ?
C1B C2B H2B2 110.6 . . ?
C3B C2B H2B2 110.6 . . ?
H2B1 C2B H2B2 108.7 . . ?
C3AB C3B C2B 103.89(15) . . ?
C3AB C3B H3B1 111.0 . . ?
C2B C3B H3B1 111.0 . . ?
C3AB C3B H3B2 111.0 . . ?
C2B C3B H3B2 111.0 . . ?
H3B1 C3B H3B2 109.0 . . ?
C4B C3AB C3B 122.06(16) . . ?
C4B C3AB C7AB 117.03(14) . . ?
C3B C3AB C7AB 105.42(15) . . ?
C4B C3AB H3AB 103.3 . . ?
C3B C3AB H3AB 103.3 . . ?
C7AB C3AB H3AB 103.3 . . ?
O2B C4B C3AB 114.91(14) . . ?
O2B C4B C5B 104.08(13) . . ?
C3AB C4B C5B 111.50(14) . . ?
O2B C4B H4B 108.7 . . ?
C3AB C4B H4B 108.7 . . ?
C5B C4B H4B 108.7 . . ?
O3B C5B C4B 102.96(13) . . ?
O3B C5B C6B 111.00(14) . . ?
C4B C5B C6B 115.74(14) . . ?
O3B C5B H5B 109.0 . . ?
C4B C5B H5B 109.0 . . ?
C6B C5B H5B 109.0 . . ?
C5B C6B C7B 111.90(14) . . ?
C5B C6B H6B1 109.2 . . ?
C7B C6B H6B1 109.2 . . ?
C5B C6B H6B2 109.2 . . ?
C7B C6B H6B2 109.2 . . ?
H6B1 C6B H6B2 107.9 . . ?
C7AB C7B C6B 110.83(14) . . ?
C7AB C7B H7B1 109.5 . . ?
C6B C7B H7B1 109.5 . . ?
C7AB C7B H7B2 109.5 . . ?
C6B C7B H7B2 109.5 . . ?
H7B1 C7B H7B2 108.1 . . ?
C7B C7AB C3AB 108.99(15) . . ?
C7B C7AB C1B 115.16(15) . . ?
C3AB C7AB C1B 99.16(13) . . ?
C7B C7AB C8B 111.00(15) . . ?
C3AB C7AB C8B 112.63(15) . . ?
C1B C7AB C8B 109.46(14) . . ?
C7AB C8B H8B1 109.5 . . ?
C7AB C8B H8B2 109.5 . . ?
H8B1 C8B H8B2 109.5 . . ?
C7AB C8B H8B3 109.5 . . ?
H8B1 C8B H8B3 109.5 . . ?
H8B2 C8B H8B3 109.5 . . ?
O1B C9B C12B 110.23(18) . . ?
O1B C9B C11B 104.84(14) . . ?
C12B C9B C11B 109.18(16) . . ?
O1B C9B C10B 110.22(15) . . ?
C12B C9B C10B 113.2(2) . . ?
C11B C9B C10B 108.78(19) . . ?
C9B C10B H10D 109.5 . . ?
C9B C10B H10E 109.5 . . ?
H10D C10B H10E 109.5 . . ?
C9B C10B H10F 109.5 . . ?
H10D C10B H10F 109.5 . . ?
H10E C10B H10F 109.5 . . ?
C9B C11B H11D 109.5 . . ?
C9B C11B H11E 109.5 . . ?
H11D C11B H11E 109.5 . . ?
C9B C11B H11F 109.5 . . ?
H11D C11B H11F 109.5 . . ?
H11E C11B H11F 109.5 . . ?
C9B C12B H12D 109.5 . . ?
C9B C12B H12E 109.5 . . ?
H12D C12B H12E 109.5 . . ?
C9B C12B H12F 109.5 . . ?
H12D C12B H12F 109.5 . . ?
H12E C12B H12F 109.5 . . ?
O4C S1C O3C 109.69(7) . . ?
O4C S1C O2C 105.41(7) . . ?
O3C S1C O2C 94.20(6) . . ?
C1C O1C C9C 118.52(12) . . ?
C4C O2C S1C 112.27(10) . . ?
C5C O3C S1C 111.59(10) . . ?
O1C C1C C2C 112.97(14) . . ?
O1C C1C C7AC 110.72(13) . . ?
C2C C1C C7AC 104.90(14) . . ?
O1C C1C H1C 109.4 . . ?
C2C C1C H1C 109.4 . . ?
C7AC C1C H1C 109.4 . . ?
C1C C2C C3C 106.16(14) . . ?
C1C C2C H2C1 110.5 . . ?
C3C C2C H2C1 110.5 . . ?
C1C C2C H2C2 110.5 . . ?
C3C C2C H2C2 110.5 . . ?
H2C1 C2C H2C2 108.7 . . ?
C3AC C3C C2C 103.40(15) . . ?
C3AC C3C H3C1 111.1 . . ?
C2C C3C H3C1 111.1 . . ?
C3AC C3C H3C2 111.1 . . ?
C2C C3C H3C2 111.1 . . ?
H3C1 C3C H3C2 109.0 . . ?
C4C C3AC C3C 121.95(16) . . ?
C4C C3AC C7AC 116.26(15) . . ?
C3C C3AC C7AC 105.72(14) . . ?
C4C C3AC H3AC 103.5 . . ?
C3C C3AC H3AC 103.5 . . ?
C7AC C3AC H3AC 103.5 . . ?
O2C C4C C3AC 113.74(14) . . ?
O2C C4C C5C 104.34(13) . . ?
C3AC C4C C5C 112.52(15) . . ?
O2C C4C H4C 108.7 . . ?
C3AC C4C H4C 108.7 . . ?
C5C C4C H4C 108.7 . . ?
O3C C5C C4C 102.97(14) . . ?
O3C C5C C6C 110.83(13) . . ?
C4C C5C C6C 116.25(15) . . ?
O3C C5C H5C 108.8 . . ?
C4C C5C H5C 108.8 . . ?
C6C C5C H5C 108.8 . . ?
C5C C6C C7C 111.07(14) . . ?
C5C C6C H6C1 109.4 . . ?
C7C C6C H6C1 109.4 . . ?
C5C C6C H6C2 109.4 . . ?
C7C C6C H6C2 109.4 . . ?
H6C1 C6C H6C2 108.0 . . ?
C7AC C7C C6C 110.13(14) . . ?
C7AC C7C H7C1 109.6 . . ?
C6C C7C H7C1 109.6 . . ?
C7AC C7C H7C2 109.6 . . ?
C6C C7C H7C2 109.6 . . ?
H7C1 C7C H7C2 108.1 . . ?
C7C C7AC C3AC 108.90(15) . . ?
C7C C7AC C1C 115.00(14) . . ?
C3AC C7AC C1C 98.79(13) . . ?
C7C C7AC C8C 111.57(15) . . ?
C3AC C7AC C8C 112.88(15) . . ?
C1C C7AC C8C 109.15(14) . . ?
C7AC C8C H8C1 109.5 . . ?
C7AC C8C H8C2 109.5 . . ?
H8C1 C8C H8C2 109.5 . . ?
C7AC C8C H8C3 109.5 . . ?
H8C1 C8C H8C3 109.5 . . ?
H8C2 C8C H8C3 109.5 . . ?
O1C C9C C11C 103.56(14) . . ?
O1C C9C C12C 110.86(15) . . ?
C11C C9C C12C 110.35(16) . . ?
O1C C9C C10C 110.25(15) . . ?
C11C C9C C10C 110.48(15) . . ?
C12C C9C C10C 111.11(15) . . ?
C9C C10C H10G 109.5 . . ?
C9C C10C H10H 109.5 . . ?
H10G C10C H10H 109.5 . . ?
C9C C10C H10I 109.5 . . ?
H10G C10C H10I 109.5 . . ?
H10H C10C H10I 109.5 . . ?
C9C C11C H11G 109.5 . . ?
C9C C11C H11H 109.5 . . ?
H11G C11C H11H 109.5 . . ?
C9C C11C H11I 109.5 . . ?
H11G C11C H11I 109.5 . . ?
H11H C11C H11I 109.5 . . ?
C9C C12C H12G 109.5 . . ?
C9C C12C H12H 109.5 . . ?
H12G C12C H12H 109.5 . . ?
C9C C12C H12I 109.5 . . ?
H12G C12C H12I 109.5 . . ?
H12H C12C H12I 109.5 . . ?
O4D S1D O2D 105.06(7) . . ?
O4D S1D O3D 109.91(8) . . ?
O2D S1D O3D 94.47(6) . . ?
C1D O1D C9D 118.04(12) . . ?
C4D O2D S1D 111.55(10) . . ?
C5D O3D S1D 111.64(10) . . ?
O1D C1D C2D 113.06(13) . . ?
O1D C1D C7AD 111.64(13) . . ?
C2D C1D C7AD 104.33(13) . . ?
O1D C1D H1D 109.2 . . ?
C2D C1D H1D 109.2 . . ?
C7AD C1D H1D 109.2 . . ?
C1D C2D C3D 105.66(13) . . ?
C1D C2D H2D1 110.6 . . ?
C3D C2D H2D1 110.6 . . ?
C1D C2D H2D2 110.6 . . ?
C3D C2D H2D2 110.6 . . ?
H2D1 C2D H2D2 108.7 . . ?
C3AD C3D C2D 103.61(13) . . ?
C3AD C3D H3D1 111.0 . . ?
C2D C3D H3D1 111.0 . . ?
C3AD C3D H3D2 111.0 . . ?
C2D C3D H3D2 111.0 . . ?
H3D1 C3D H3D2 109.0 . . ?
C4D C3AD C3D 121.09(14) . . ?
C4D C3AD C7AD 116.18(14) . . ?
C3D C3AD C7AD 105.33(14) . . ?
C4D C3AD H3AD 104.1 . . ?
C3D C3AD H3AD 104.1 . . ?
C7AD C3AD H3AD 104.1 . . ?
O2D C4D C3AD 113.54(14) . . ?
O2D C4D C5D 103.68(13) . . ?
C3AD C4D C5D 111.82(14) . . ?
O2D C4D H4D 109.2 . . ?
C3AD C4D H4D 109.2 . . ?
C5D C4D H4D 109.2 . . ?
O3D C5D C4D 102.73(13) . . ?
O3D C5D C6D 110.83(14) . . ?
C4D C5D C6D 115.39(14) . . ?
O3D C5D H5D 109.2 . . ?
C4D C5D H5D 109.2 . . ?
C6D C5D H5D 109.2 . . ?
C5D C6D C7D 112.68(15) . . ?
C5D C6D H6D1 109.1 . . ?
C7D C6D H6D1 109.1 . . ?
C5D C6D H6D2 109.1 . . ?
C7D C6D H6D2 109.1 . . ?
H6D1 C6D H6D2 107.8 . . ?
C7AD C7D C6D 110.61(14) . . ?
C7AD C7D H7D1 109.5 . . ?
C6D C7D H7D1 109.5 . . ?
C7AD C7D H7D2 109.5 . . ?
C6D C7D H7D2 109.5 . . ?
H7D1 C7D H7D2 108.1 . . ?
C7D C7AD C3AD 108.06(14) . . ?
C7D C7AD C8D 111.78(14) . . ?
C3AD C7AD C8D 113.58(14) . . ?
C7D C7AD C1D 115.03(14) . . ?
C3AD C7AD C1D 98.56(12) . . ?
C8D C7AD C1D 109.26(14) . . ?
C7AD C8D H8D1 109.5 . . ?
C7AD C8D H8D2 109.5 . . ?
H8D1 C8D H8D2 109.5 . . ?
C7AD C8D H8D3 109.5 . . ?
H8D1 C8D H8D3 109.5 . . ?
H8D2 C8D H8D3 109.5 . . ?
O1D C9D C12D 110.70(14) . . ?
O1D C9D C11D 103.80(13) . . ?
C12D C9D C11D 110.55(16) . . ?
O1D C9D C10D 110.16(14) . . ?
C12D C9D C10D 112.13(16) . . ?
C11D C9D C10D 109.19(16) . . ?
C9D C10D H10J 109.5 . . ?
C9D C10D H10K 109.5 . . ?
H10J C10D H10K 109.5 . . ?
C9D C10D H10L 109.5 . . ?
H10J C10D H10L 109.5 . . ?
H10K C10D H10L 109.5 . . ?
C9D C11D H11J 109.5 . . ?
C9D C11D H11K 109.5 . . ?
H11J C11D H11K 109.5 . . ?
C9D C11D H11L 109.5 . . ?
H11J C11D H11L 109.5 . . ?
H11K C11D H11L 109.5 . . ?
C9D C12D H12J 109.5 . . ?
C9D C12D H12K 109.5 . . ?
H12J C12D H12K 109.5 . . ?
C9D C12D H12L 109.5 . . ?
H12J C12D H12L 109.5 . . ?
H12K C12D H12L 109.5 . . ?

loop_
_geom_bond_atom_site_label_1
_geom_bond_atom_site_label_2
_geom_bond_distance
_geom_bond_site_symmetry_2
_geom_bond_publ_flag
S1A O4A 1.4424(14) . ?
S1A O3A 1.6236(13) . ?
S1A O2A 1.6276(13) . ?
O1A C1A 1.423(2) . ?
O1A C9A 1.448(2) . ?
O2A C4A 1.4673(19) . ?
O3A C5A 1.463(2) . ?
C1A C2A 1.550(2) . ?
C1A C7AA 1.552(2) . ?
C1A H1A 1.0000 . ?
C2A C3A 1.552(2) . ?
C2A H2A1 0.9900 . ?
C2A H2A2 0.9900 . ?
C3A C3AA 1.505(3) . ?
C3A H3A1 0.9900 . ?
C3A H3A2 0.9900 . ?
C3AA C4A 1.503(2) . ?
C3AA C7AA 1.525(2) . ?
C3AA H3AA 1.0000 . ?
C4A C5A 1.524(3) . ?
C4A H4A 1.0000 . ?
C5A C6A 1.522(2) . ?
C5A H5A 1.0000 . ?
C6A C7A 1.525(2) . ?
C6A H6A1 0.9900 . ?
C6A H6A2 0.9900 . ?
C7A C7AA 1.530(2) . ?
C7A H7A1 0.9900 . ?
C7A H7A2 0.9900 . ?
C7AA C8A 1.542(2) . ?
C8A H8A1 0.9800 . ?
C8A H8A2 0.9800 . ?
C8A H8A3 0.9800 . ?
C9A C11A 1.512(3) . ?
C9A C12A 1.517(3) . ?
C9A C10A 1.529(3) . ?
C10A H10A 0.9800 . ?
C10A H10B 0.9800 . ?
C10A H10C 0.9800 . ?
C11A H11A 0.9800 . ?
C11A H11B 0.9800 . ?
C11A H11C 0.9800 . ?
C12A H12A 0.9800 . ?
C12A H12B 0.9800 . ?
C12A H12C 0.9800 . ?
S1B O4B 1.4385(13) . ?
S1B O3B 1.6237(13) . ?
S1B O2B 1.6367(13) . ?
O1B C1B 1.4189(19) . ?
O1B C9B 1.445(2) . ?
O2B C4B 1.4528(19) . ?
O3B C5B 1.4620(19) . ?
C1B C7AB 1.540(2) . ?
C1B C2B 1.543(2) . ?
C1B H1B 1.0000 . ?
C2B C3B 1.543(2) . ?
C2B H2B1 0.9900 . ?
C2B H2B2 0.9900 . ?
C3B C3AB 1.520(2) . ?
C3B H3B1 0.9900 . ?
C3B H3B2 0.9900 . ?
C3AB C4B 1.505(2) . ?
C3AB C7AB 1.523(2) . ?
C3AB H3AB 1.0000 . ?
C4B C5B 1.510(2) . ?
C4B H4B 1.0000 . ?
C5B C6B 1.526(2) . ?
C5B H5B 1.0000 . ?
C6B C7B 1.538(2) . ?
C6B H6B1 0.9900 . ?
C6B H6B2 0.9900 . ?
C7B C7AB 1.516(2) . ?
C7B H7B1 0.9900 . ?
C7B H7B2 0.9900 . ?
C7AB C8B 1.553(2) . ?
C8B H8B1 0.9800 . ?
C8B H8B2 0.9800 . ?
C8B H8B3 0.9800 . ?
C9B C12B 1.510(3) . ?
C9B C11B 1.517(2) . ?
C9B C10B 1.519(3) . ?
C10B H10D 0.9800 . ?
C10B H10E 0.9800 . ?
C10B H10F 0.9800 . ?
C11B H11D 0.9800 . ?
C11B H11E 0.9800 . ?
C11B H11F 0.9800 . ?
C12B H12D 0.9800 . ?
C12B H12E 0.9800 . ?
C12B H12F 0.9800 . ?
S1C O4C 1.4414(13) . ?
S1C O3C 1.6270(13) . ?
S1C O2C 1.6325(12) . ?
O1C C1C 1.4174(19) . ?
O1C C9C 1.447(2) . ?
O2C C4C 1.464(2) . ?
O3C C5C 1.4682(19) . ?
C1C C2C 1.542(2) . ?
C1C C7AC 1.548(2) . ?
C1C H1C 1.0000 . ?
C2C C3C 1.542(2) . ?
C2C H2C1 0.9900 . ?
C2C H2C2 0.9900 . ?
C3C C3AC 1.507(2) . ?
C3C H3C1 0.9900 . ?
C3C H3C2 0.9900 . ?
C3AC C4C 1.503(2) . ?
C3AC C7AC 1.526(2) . ?
C3AC H3AC 1.0000 . ?
C4C C5C 1.508(2) . ?
C4C H4C 1.0000 . ?
C5C C6C 1.526(2) . ?
C5C H5C 1.0000 . ?
C6C C7C 1.543(2) . ?
C6C H6C1 0.9900 . ?
C6C H6C2 0.9900 . ?
C7C C7AC 1.512(2) . ?
C7C H7C1 0.9900 . ?
C7C H7C2 0.9900 . ?
C7AC C8C 1.549(2) . ?
C8C H8C1 0.9800 . ?
C8C H8C2 0.9800 . ?
C8C H8C3 0.9800 . ?
C9C C11C 1.520(2) . ?
C9C C12C 1.521(3) . ?
C9C C10C 1.524(2) . ?
C10C H10G 0.9800 . ?
C10C H10H 0.9800 . ?
C10C H10I 0.9800 . ?
C11C H11G 0.9800 . ?
C11C H11H 0.9800 . ?
C11C H11I 0.9800 . ?
C12C H12G 0.9800 . ?
C12C H12H 0.9800 . ?
C12C H12I 0.9800 . ?
S1D O4D 1.4346(13) . ?
S1D O2D 1.6220(12) . ?
S1D O3D 1.6334(13) . ?
O1D C1D 1.4207(19) . ?
O1D C9D 1.4501(19) . ?
O2D C4D 1.4589(18) . ?
O3D C5D 1.4611(19) . ?
C1D C2D 1.541(2) . ?
C1D C7AD 1.545(2) . ?
C1D H1D 1.0000 . ?
C2D C3D 1.557(2) . ?
C2D H2D1 0.9900 . ?
C2D H2D2 0.9900 . ?
C3D C3AD 1.520(2) . ?
C3D H3D1 0.9900 . ?
C3D H3D2 0.9900 . ?
C3AD C4D 1.502(2) . ?
C3AD C7AD 1.533(2) . ?
C3AD H3AD 1.0000 . ?
C4D C5D 1.516(2) . ?
C4D H4D 1.0000 . ?
C5D C6D 1.521(2) . ?
C5D H5D 1.0000 . ?
C6D C7D 1.534(2) . ?
C6D H6D1 0.9900 . ?
C6D H6D2 0.9900 . ?
C7D C7AD 1.522(2) . ?
C7D H7D1 0.9900 . ?
C7D H7D2 0.9900 . ?
C7AD C8D 1.544(2) . ?
C8D H8D1 0.9800 . ?
C8D H8D2 0.9800 . ?
C8D H8D3 0.9800 . ?
C9D C12D 1.515(2) . ?
C9D C11D 1.519(2) . ?
C9D C10D 1.522(3) . ?
C10D H10J 0.9800 . ?
C10D H10K 0.9800 . ?
C10D H10L 0.9800 . ?
C11D H11J 0.9800 . ?
C11D H11K 0.9800 . ?
C11D H11L 0.9800 . ?
C12D H12J 0.9800 . ?
C12D H12K 0.9800 . ?
C12D H12L 0.9800 . ?

loop_
_geom_torsion_atom_site_label_1
_geom_torsion_atom_site_label_2
_geom_torsion_atom_site_label_3
_geom_torsion_atom_site_label_4
_geom_torsion
_geom_torsion_site_symmetry_1
_geom_torsion_site_symmetry_2
_geom_torsion_site_symmetry_3
_geom_torsion_site_symmetry_4
_geom_torsion_publ_flag
O4A S1A O2A C4A -117.36(12) . . . . ?
O3A S1A O2A C4A -5.82(12) . . . . ?
O4A S1A O3A C5A 89.15(12) . . . . ?
O2A S1A O3A C5A -19.26(12) . . . . ?
C9A O1A C1A C2A 107.13(17) . . . . ?
C9A O1A C1A C7AA -136.63(15) . . . . ?
O1A C1A C2A C3A 138.22(15) . . . . ?
C7AA C1A C2A C3A 18.51(19) . . . . ?
C1A C2A C3A C3AA 10.15(19) . . . . ?
C2A C3A C3AA C4A -171.70(16) . . . . ?
C2A C3A C3AA C7AA -36.20(18) . . . . ?
S1A O2A C4A C3AA 149.82(12) . . . . ?
S1A O2A C4A C5A 27.14(16) . . . . ?
C3A C3AA C4A O2A 57.0(2) . . . . ?
C7AA C3AA C4A O2A -74.0(2) . . . . ?
C3A C3AA C4A C5A 174.96(16) . . . . ?
C7AA C3AA C4A C5A 43.9(2) . . . . ?
S1A O3A C5A C6A -88.32(15) . . . . ?
S1A O3A C5A C4A 36.37(16) . . . . ?
O2A C4A C5A O3A -37.59(16) . . . . ?
C3AA C4A C5A O3A -160.88(13) . . . . ?
O2A C4A C5A C6A 84.03(17) . . . . ?
C3AA C4A C5A C6A -39.3(2) . . . . ?
O3A C5A C6A C7A 163.45(14) . . . . ?
C4A C5A C6A C7A 46.8(2) . . . . ?
C5A C6A C7A C7AA -56.6(2) . . . . ?
C4A C3AA C7AA C7A -54.4(2) . . . . ?
C3A C3AA C7AA C7A 167.62(14) . . . . ?
C4A C3AA C7AA C8A 69.4(2) . . . . ?
C3A C3AA C7AA C8A -68.51(19) . . . . ?
C4A C3AA C7AA C1A -174.89(15) . . . . ?
C3A C3AA C7AA C1A 47.16(17) . . . . ?
C6A C7A C7AA C3AA 59.15(19) . . . . ?
C6A C7A C7AA C8A -66.14(19) . . . . ?
C6A C7A C7AA C1A 169.00(14) . . . . ?
O1A C1A C7AA C3AA -160.41(14) . . . . ?
C2A C1A C7AA C3AA -39.06(17) . . . . ?
O1A C1A C7AA C7A 83.93(18) . . . . ?
C2A C1A C7AA C7A -154.73(15) . . . . ?
O1A C1A C7AA C8A -41.73(19) . . . . ?
C2A C1A C7AA C8A 79.61(17) . . . . ?
C1A O1A C9A C11A -176.87(16) . . . . ?
C1A O1A C9A C12A -58.5(2) . . . . ?
C1A O1A C9A C10A 65.1(2) . . . . ?
O4B S1B O2B C4B -120.32(11) . . . . ?
O3B S1B O2B C4B -8.49(11) . . . . ?
O4B S1B O3B C5B 90.48(12) . . . . ?
O2B S1B O3B C5B -17.17(11) . . . . ?
C9B O1B C1B C7AB -127.10(16) . . . . ?
C9B O1B C1B C2B 115.42(17) . . . . ?
O1B C1B C2B C3B 145.40(14) . . . . ?
C7AB C1B C2B C3B 23.36(18) . . . . ?
C1B C2B C3B C3AB 4.71(19) . . . . ?
C2B C3B C3AB C4B -168.56(15) . . . . ?
C2B C3B C3AB C7AB -31.75(19) . . . . ?
S1B O2B C4B C3AB 152.07(12) . . . . ?
S1B O2B C4B C5B 29.86(15) . . . . ?
C3B C3AB C4B O2B 60.3(2) . . . . ?
C7AB C3AB C4B O2B -71.9(2) . . . . ?
C3B C3AB C4B C5B 178.46(16) . . . . ?
C7AB C3AB C4B C5B 46.2(2) . . . . ?
S1B O3B C5B C4B 35.80(15) . . . . ?
S1B O3B C5B C6B -88.65(14) . . . . ?
O2B C4B C5B O3B -39.27(15) . . . . ?
C3AB C4B C5B O3B -163.71(13) . . . . ?
O2B C4B C5B C6B 82.00(17) . . . . ?
C3AB C4B C5B C6B -42.4(2) . . . . ?
O3B C5B C6B C7B 165.22(14) . . . . ?
C4B C5B C6B C7B 48.4(2) . . . . ?
C5B C6B C7B C7AB -55.5(2) . . . . ?
C6B C7B C7AB C3AB 57.03(19) . . . . ?
C6B C7B C7AB C1B 167.36(14) . . . . ?
C6B C7B C7AB C8B -67.58(19) . . . . ?
C4B C3AB C7AB C7B -54.3(2) . . . . ?
C3B C3AB C7AB C7B 166.32(15) . . . . ?
C4B C3AB C7AB C1B -175.03(15) . . . . ?
C3B C3AB C7AB C1B 45.60(17) . . . . ?
C4B C3AB C7AB C8B 69.3(2) . . . . ?
C3B C3AB C7AB C8B -70.04(19) . . . . ?
O1B C1B C7AB C7B 79.86(18) . . . . ?
C2B C1B C7AB C7B -157.68(15) . . . . ?
O1B C1B C7AB C3AB -164.05(14) . . . . ?
C2B C1B C7AB C3AB -41.59(16) . . . . ?
O1B C1B C7AB C8B -46.00(19) . . . . ?
C2B C1B C7AB C8B 76.46(16) . . . . ?
C1B O1B C9B C12B -60.1(2) . . . . ?
C1B O1B C9B C11B -177.47(14) . . . . ?
C1B O1B C9B C10B 65.6(2) . . . . ?
O4C S1C O2C C4C -118.83(11) . . . . ?
O3C S1C O2C C4C -7.07(11) . . . . ?
O4C S1C O3C C5C 90.22(12) . . . . ?
O2C S1C O3C C5C -17.80(11) . . . . ?
C9C O1C C1C C2C 108.22(17) . . . . ?
C9C O1C C1C C7AC -134.46(15) . . . . ?
O1C C1C C2C C3C 139.29(15) . . . . ?
C7AC C1C C2C C3C 18.59(18) . . . . ?
C1C C2C C3C C3AC 9.69(18) . . . . ?
C2C C3C C3AC C4C -171.19(16) . . . . ?
C2C C3C C3AC C7AC -35.36(18) . . . . ?
S1C O2C C4C C3AC 151.24(12) . . . . ?
S1C O2C C4C C5C 28.27(16) . . . . ?
C3C C3AC C4C O2C 57.5(2) . . . . ?
C7AC C3AC C4C O2C -74.1(2) . . . . ?
C3C C3AC C4C C5C 175.84(16) . . . . ?
C7AC C3AC C4C C5C 44.3(2) . . . . ?
S1C O3C C5C C4C 35.61(15) . . . . ?
S1C O3C C5C C6C -89.37(14) . . . . ?
O2C C4C C5C O3C -37.99(16) . . . . ?
C3AC C4C C5C O3C -161.75(13) . . . . ?
O2C C4C C5C C6C 83.38(17) . . . . ?
C3AC C4C C5C C6C -40.4(2) . . . . ?
O3C C5C C6C C7C 164.63(13) . . . . ?
C4C C5C C6C C7C 47.5(2) . . . . ?
C5C C6C C7C C7AC -57.18(19) . . . . ?
C6C C7C C7AC C3AC 59.80(18) . . . . ?
C6C C7C C7AC C1C 169.55(13) . . . . ?
C6C C7C C7AC C8C -65.44(18) . . . . ?
C4C C3AC C7AC C7C -54.8(2) . . . . ?
C3C C3AC C7AC C7C 166.44(14) . . . . ?
C4C C3AC C7AC C1C -175.15(15) . . . . ?
C3C C3AC C7AC C1C 46.11(17) . . . . ?
C4C C3AC C7AC C8C 69.7(2) . . . . ?
C3C C3AC C7AC C8C -69.08(18) . . . . ?
O1C C1C C7AC C7C 83.50(18) . . . . ?
C2C C1C C7AC C7C -154.33(15) . . . . ?
O1C C1C C7AC C3AC -160.80(14) . . . . ?
C2C C1C C7AC C3AC -38.62(16) . . . . ?
O1C C1C C7AC C8C -42.75(19) . . . . ?
C2C C1C C7AC C8C 79.42(16) . . . . ?
C1C O1C C9C C11C -174.33(14) . . . . ?
C1C O1C C9C C12C -55.99(19) . . . . ?
C1C O1C C9C C10C 67.47(19) . . . . ?
O4D S1D O2D C4D -124.89(11) . . . . ?
O3D S1D O2D C4D -12.88(11) . . . . ?
O4D S1D O3D C5D 94.37(12) . . . . ?
O2D S1D O3D C5D -13.42(11) . . . . ?
C9D O1D C1D C2D 109.25(16) . . . . ?
C9D O1D C1D C7AD -133.48(14) . . . . ?
O1D C1D C2D C3D 145.85(14) . . . . ?
C7AD C1D C2D C3D 24.36(17) . . . . ?
C1D C2D C3D C3AD 4.47(18) . . . . ?
C2D C3D C3AD C4D -166.61(15) . . . . ?
C2D C3D C3AD C7AD -32.23(17) . . . . ?
S1D O2D C4D C3AD 155.05(11) . . . . ?
S1D O2D C4D C5D 33.50(14) . . . . ?
C3D C3AD C4D O2D 60.8(2) . . . . ?
C7AD C3AD C4D O2D -69.07(19) . . . . ?
C3D C3AD C4D C5D 177.64(15) . . . . ?
C7AD C3AD C4D C5D 47.8(2) . . . . ?
S1D O3D C5D C4D 33.57(15) . . . . ?
S1D O3D C5D C6D -90.24(14) . . . . ?
O2D C4D C5D O3D -40.07(15) . . . . ?
C3AD C4D C5D O3D -162.77(13) . . . . ?
O2D C4D C5D C6D 80.65(17) . . . . ?
C3AD C4D C5D C6D -42.0(2) . . . . ?
O3D C5D C6D C7D 163.29(14) . . . . ?
C4D C5D C6D C7D 47.1(2) . . . . ?
C5D C6D C7D C7AD -55.5(2) . . . . ?
C6D C7D C7AD C3AD 58.21(18) . . . . ?
C6D C7D C7AD C8D -67.48(19) . . . . ?
C6D C7D C7AD C1D 167.17(14) . . . . ?
C4D C3AD C7AD C7D -56.45(19) . . . . ?
C3D C3AD C7AD C7D 166.55(14) . . . . ?
C4D C3AD C7AD C8D 68.2(2) . . . . ?
C3D C3AD C7AD C8D -68.83(17) . . . . ?
C4D C3AD C7AD C1D -176.39(15) . . . . ?
C3D C3AD C7AD C1D 46.61(16) . . . . ?
O1D C1D C7AD C7D 80.22(18) . . . . ?
C2D C1D C7AD C7D -157.35(14) . . . . ?
O1D C1D C7AD C3AD -165.18(13) . . . . ?
C2D C1D C7AD C3AD -42.75(16) . . . . ?
O1D C1D C7AD C8D -46.42(18) . . . . ?
C2D C1D C7AD C8D 76.01(16) . . . . ?
C1D O1D C9D C12D -56.21(19) . . . . ?
C1D O1D C9D C11D -174.83(14) . . . . ?
C1D O1D C9D C10D 68.38(18) . . . . ?
